data_4503035
loop_
_publ_author_name
'Lineberry, Aaron M.'
'Benjamin, Ellis T.'
'Davis, Raymond E.'
'Kassel, W. Scott'
'Wheeler, Kraig A.'

_publ_section_title
;
 Structural Studies of Racemates and Quasiracemates: Chloro, Bromo, and
 Methyl Adducts of 2-Phenoxypropionic Acid
;
_journal_issue 2
_journal_name_full 'Crystal Growth &amp; Design'
_journal_page_first 612
_journal_paper_doi 10.1021/cg700789y
_journal_volume 8
_journal_year 2008
_chemical_formula_sum 'C19 H21 Br O6'
_chemical_formula_weight 425.27
_chemical_name_systematic
; 
 (R)-2-(2-bromophenoxy)propionic acid/(S)-2-(2-methyl)propionic acid 
;
_space_group_IT_number 4
_symmetry_space_group_name_Hall 'P 2yb'
_symmetry_space_group_name_H-M 'P 1 21 1'
_atom_sites_solution_hydrogens geom
_atom_sites_solution_primary direct
_atom_sites_solution_secondary difmap
_audit_creation_method SHELXL-97
_cell_angle_alpha 90.00
_cell_angle_beta 93.838(3)
_cell_angle_gamma 90.00
_cell_formula_units_Z 2
_cell_length_a 7.3844(3)
_cell_length_b 7.8299(4)
_cell_length_c 16.4090(8)
_cell_measurement_temperature 173(2)
_cell_volume 946.63(8)
_computing_structure_refinement 'SHELXL-97 (Sheldrick, 1997)'
_computing_structure_solution 'SHELXS-97 (Sheldrick, 1990)'
_diffrn_ambient_temperature 173(2)
_diffrn_measured_fraction_theta_full 0.996
_diffrn_measured_fraction_theta_max 0.996
_diffrn_measurement_device_type 'Bruker kappa Apex II CCD'
_diffrn_measurement_method \w
_diffrn_radiation_monochromator graphite
_diffrn_radiation_source 'fine-focus sealed tube'
_diffrn_radiation_type MoK\a
_diffrn_radiation_wavelength 0.71073
_diffrn_reflns_av_R_equivalents 0.0327
_diffrn_reflns_av_sigmaI/netI 0.0453
_diffrn_reflns_limit_h_max 12
_diffrn_reflns_limit_h_min -12
_diffrn_reflns_limit_k_max 13
_diffrn_reflns_limit_k_min -12
_diffrn_reflns_limit_l_max 27
_diffrn_reflns_limit_l_min -27
_diffrn_reflns_number 40119
_diffrn_reflns_theta_full 37.35
_diffrn_reflns_theta_max 37.35
_diffrn_reflns_theta_min 2.49
_exptl_absorpt_coefficient_mu 2.203
_exptl_crystal_density_diffrn 1.492
_exptl_crystal_density_method 'not measured'
_exptl_crystal_F_000 436
_exptl_crystal_size_max 0.25
_exptl_crystal_size_mid 0.08
_exptl_crystal_size_min 0.03
_refine_diff_density_max 0.970
_refine_diff_density_min -0.283
_refine_diff_density_rms 0.078
_refine_ls_abs_structure_details 'Flack H D (1983), Acta Cryst. A39, 876-881'
_refine_ls_abs_structure_Flack 0.018(5)
_refine_ls_extinction_method none
_refine_ls_goodness_of_fit_ref 0.998
_refine_ls_hydrogen_treatment mixed
_refine_ls_matrix_type full
_refine_ls_number_parameters 247
_refine_ls_number_reflns 9192
_refine_ls_number_restraints 1
_refine_ls_restrained_S_all 0.998
_refine_ls_R_factor_all 0.0434
_refine_ls_R_factor_gt 0.0310
_refine_ls_shift/su_max 0.002
_refine_ls_shift/su_mean 0.000
_refine_ls_structure_factor_coef Fsqd
_refine_ls_weighting_details 'calc w=1/[\s^2^(Fo^2^)+(0.0359P)^2^+0.0000P] where P=(Fo^2^+2Fc^2^)/3'
_refine_ls_weighting_scheme calc
_refine_ls_wR_factor_gt 0.0688
_refine_ls_wR_factor_ref 0.0724
_reflns_number_gt 7641
_reflns_number_total 9192
_reflns_threshold_expression >2sigma(I)
_cod_data_source_file 2-halo.cif
_cod_data_source_block 6-I
_cod_database_code 4503035

loop_
_symmetry_equiv_pos_as_xyz
'x, y, z'
'-x, y+1/2, -z'

loop_
_atom_site_label
_atom_site_type_symbol
_atom_site_fract_x
_atom_site_fract_y
_atom_site_fract_z
_atom_site_U_iso_or_equiv
_atom_site_adp_type
_atom_site_occupancy
_atom_site_symmetry_multiplicity
_atom_site_calc_flag
_atom_site_refinement_flags
_atom_site_disorder_assembly
_atom_site_disorder_group
O1A O 0.19042(14) 1.24303(15) 0.68857(6) 0.0213(2) Uani 1 1 d . A 2
O1B O 0.30543(13) 0.86068(13) 0.81053(6) 0.0209(2) Uani 1 1 d . B 1
O2A O 0.05950(13) 1.10173(14) 0.78821(6) 0.01806(18) Uani 1 1 d . A 2
O2B O 0.43978(13) 1.00726(14) 0.71306(6) 0.01836(18) Uani 1 1 d . B 1
O3A O -0.21921(10) 1.33374(17) 0.78208(5) 0.01515(17) Uani 1 1 d . A 2
O3B O 0.71983(12) 0.77420(12) 0.72018(5) 0.01675(18) Uani 1 1 d . B 1
C1A C 0.05758(16) 1.21254(17) 0.73621(7) 0.0138(2) Uani 1 1 d . A 2
C2A C -0.10542(14) 1.3263(2) 0.71580(6) 0.01428(18) Uani 1 1 d . A 2
H2A H -0.0653 1.4435 0.7009 0.017 Uiso 1 1 calc R A 2
C3A C -0.21841(18) 1.24534(19) 0.64459(7) 0.0186(2) Uani 1 1 d . A 2
H3AC H -0.2575 1.1310 0.6603 0.028 Uiso 1 1 calc R A 2
H3AA H -0.1450 1.2366 0.5972 0.028 Uiso 1 1 calc R A 2
H3AB H -0.3252 1.3164 0.6306 0.028 Uiso 1 1 calc R A 2
C4A C -0.15184(16) 1.41097(16) 0.85268(7) 0.0134(2) Uani 1 1 d . A 2
C5A C -0.26564(17) 1.41330(18) 0.91699(8) 0.0159(2) Uani 1 1 d . A 2
C6A C -0.2112(2) 1.4867(2) 0.99155(8) 0.0202(3) Uani 1 1 d . A 2
H6A H -0.2909 1.4870 1.0347 0.024 Uiso 1 1 calc R A 2
C7A C -0.03963(19) 1.5598(2) 1.00314(9) 0.0217(3) Uani 1 1 d . A 2
H7A H -0.0012 1.6099 1.0541 0.026 Uiso 1 1 calc R A 2
C8A C 0.07414(19) 1.5586(2) 0.93955(9) 0.0204(3) Uani 1 1 d . A 2
H8A H 0.1912 1.6086 0.9472 0.024 Uiso 1 1 calc R A 2
C9A C 0.01999(17) 1.48520(18) 0.86448(7) 0.0162(2) Uani 1 1 d . A 2
H9A H 0.0998 1.4856 0.8214 0.019 Uiso 1 1 calc R A 2
C10A C 0.96346(19) 0.7770(2) 0.60504(10) 0.0273(3) Uani 1 1 d . B 1
H10A H 1.0178 0.7315 0.6567 0.041 Uiso 1 1 calc R B 1
H10B H 0.9510 0.9012 0.6093 0.041 Uiso 1 1 calc R B 1
H10C H 1.0415 0.7495 0.5608 0.041 Uiso 1 1 calc R B 1
Br1B Br -0.500948(15) 1.31799(3) 0.902361(7) 0.02440(4) Uani 1 1 d . A 2
C1B C 0.44075(17) 0.89420(17) 0.76462(7) 0.0149(2) Uani 1 1 d . B 1
C2B C 0.60368(16) 0.78029(16) 0.78571(7) 0.0152(2) Uani 1 1 d . B 1
H2B H 0.5633 0.6627 0.7999 0.018 Uiso 1 1 calc R B 1
C3B C 0.71286(18) 0.86078(18) 0.85789(8) 0.0187(3) Uani 1 1 d . B 1
H3BA H 0.8245 0.7951 0.8699 0.028 Uiso 1 1 calc R B 1
H5BC H 0.6405 0.8603 0.9058 0.028 Uiso 1 1 calc R B 1
H4BB H 0.7439 0.9787 0.8444 0.028 Uiso 1 1 calc R B 1
C4B C 0.65457(18) 0.69684(18) 0.64850(7) 0.0163(2) Uani 1 1 d . B 1
C5B C 0.7776(2) 0.69744(19) 0.58684(8) 0.0199(2) Uani 1 1 d . B 1
C6B C 0.7212(2) 0.6216(2) 0.51279(8) 0.0262(3) Uani 1 1 d . B 1
H6B H 0.8024 0.6200 0.4703 0.031 Uiso 1 1 calc R B 1
C7B C 0.5520(2) 0.5486(2) 0.49870(9) 0.0281(3) Uani 1 1 d . B 1
H7B H 0.5171 0.4995 0.4471 0.034 Uiso 1 1 calc R B 1
C8B C 0.4326(2) 0.5475(2) 0.56110(9) 0.0243(3) Uani 1 1 d . B 1
H8B H 0.3164 0.4962 0.5524 0.029 Uiso 1 1 calc R B 1
C9B C 0.48408(19) 0.62203(19) 0.63636(8) 0.0195(2) Uani 1 1 d . B 1
H9B H 0.4032 0.6216 0.6790 0.023 Uiso 1 1 calc R B 1
HO1A H 0.265(4) 1.197(4) 0.6990(15) 0.056(9) Uiso 1 1 d . C 2
HO1B H 0.230(3) 0.943(3) 0.8010(13) 0.031(6) Uiso 1 1 d . D 1

loop_
_atom_site_aniso_label
_atom_site_aniso_U_11
_atom_site_aniso_U_22
_atom_site_aniso_U_33
_atom_site_aniso_U_23
_atom_site_aniso_U_13
_atom_site_aniso_U_12
O1A 0.0177(5) 0.0257(5) 0.0216(4) 0.0087(4) 0.0093(4) 0.0086(4)
O1B 0.0172(4) 0.0244(6) 0.0219(4) 0.0081(3) 0.0078(3) 0.0092(3)
O2A 0.0179(4) 0.0192(5) 0.0177(4) 0.0047(3) 0.0049(3) 0.0061(4)
O2B 0.0164(4) 0.0220(5) 0.0170(4) 0.0033(4) 0.0038(3) 0.0057(4)
O3A 0.0122(3) 0.0204(5) 0.0129(3) -0.0039(4) 0.0014(2) 0.0028(4)
O3B 0.0144(4) 0.0205(5) 0.0155(3) -0.0038(3) 0.0027(3) 0.0025(3)
C1A 0.0131(5) 0.0165(6) 0.0119(4) -0.0003(4) 0.0018(4) 0.0029(4)
C2A 0.0148(4) 0.0150(5) 0.0133(4) 0.0009(6) 0.0026(3) 0.0039(6)
C3A 0.0201(6) 0.0207(6) 0.0146(5) -0.0024(4) -0.0021(4) 0.0050(5)
C4A 0.0130(5) 0.0135(5) 0.0138(5) -0.0014(4) 0.0008(4) 0.0039(4)
C5A 0.0165(5) 0.0161(6) 0.0157(5) 0.0012(4) 0.0044(4) 0.0036(4)
C6A 0.0268(6) 0.0202(6) 0.0140(5) 0.0009(5) 0.0040(4) 0.0062(5)
C7A 0.0270(8) 0.0208(6) 0.0167(5) -0.0016(5) -0.0034(6) 0.0066(6)
C8A 0.0187(6) 0.0190(6) 0.0227(6) -0.0044(5) -0.0046(5) 0.0031(5)
C9A 0.0145(5) 0.0178(6) 0.0163(5) -0.0028(4) 0.0011(4) 0.0025(4)
C10A 0.0176(5) 0.0170(7) 0.0496(8) -0.0033(6) 0.0201(6) 0.0001(5)
Br1B 0.01843(5) 0.02534(7) 0.03058(6) -0.00188(7) 0.01026(4) -0.00141(7)
C1B 0.0147(5) 0.0173(6) 0.0128(5) -0.0012(4) 0.0010(4) 0.0021(4)
C2B 0.0151(5) 0.0161(6) 0.0145(4) 0.0004(4) 0.0020(4) 0.0039(4)
C3B 0.0194(5) 0.0214(7) 0.0149(5) -0.0016(4) -0.0014(4) 0.0047(4)
C4B 0.0187(5) 0.0156(6) 0.0145(5) -0.0011(4) 0.0002(4) 0.0064(4)
C5B 0.0248(6) 0.0165(6) 0.0189(5) 0.0017(5) 0.0046(5) 0.0073(5)
C6B 0.0427(9) 0.0216(7) 0.0149(5) 0.0019(5) 0.0064(5) 0.0100(6)
C7B 0.0430(9) 0.0243(8) 0.0159(5) -0.0041(5) -0.0055(6) 0.0106(7)
C8B 0.0264(7) 0.0228(7) 0.0224(6) -0.0056(5) -0.0082(5) 0.0066(6)
C9B 0.0184(6) 0.0201(6) 0.0199(6) -0.0042(5) -0.0009(4) 0.0057(5)

loop_
_atom_type_symbol
_atom_type_description
_atom_type_scat_dispersion_real
_atom_type_scat_dispersion_imag
_atom_type_scat_source
C C 0.0033 0.0016 'International Tables Vol C Tables 4.2.6.8 and 6.1.1.4'
H H 0.0000 0.0000 'International Tables Vol C Tables 4.2.6.8 and 6.1.1.4'
O O 0.0106 0.0060 'International Tables Vol C Tables 4.2.6.8 and 6.1.1.4'
Br Br -0.2901 2.4595 'International Tables Vol C Tables 4.2.6.8 and 6.1.1.4'

loop_
_geom_angle_atom_site_label_1
_geom_angle_atom_site_label_2
_geom_angle_atom_site_label_3
_geom_angle
C1A O1A HO1A 113(2)
C1B O1B HO1B 104.8(15)
C4A O3A C2A 117.77(10)
C4B O3B C2B 117.75(10)
O2A C1A O1A 124.88(12)
O2A C1A C2A 123.07(11)
O1A C1A C2A 111.98(11)
O3A C2A C1A 110.90(10)
O3A C2A C3A 106.39(10)
C1A C2A C3A 108.07(12)
O3A C2A H2A 110.5
C1A C2A H2A 110.5
C3A C2A H2A 110.5
C2A C3A H3AC 109.5
C2A C3A H3AA 109.5
H3AC C3A H3AA 109.5
C2A C3A H3AB 109.5
H3AC C3A H3AB 109.5
H3AA C3A H3AB 109.5
O3A C4A C5A 116.30(11)
O3A C4A C9A 125.14(10)
C5A C4A C9A 118.56(11)
C6A C5A C4A 121.34(13)
C6A C5A Br1B 119.01(10)
C4A C5A Br1B 119.64(10)
C5A C6A C7A 119.90(13)
C5A C6A H6A 120.1
C7A C6A H6A 120.1
C8A C7A C6A 119.18(14)
C8A C7A H7A 120.4
C6A C7A H7A 120.4
C7A C8A C9A 121.13(13)
C7A C8A H8A 119.4
C9A C8A H8A 119.4
C8A C9A C4A 119.89(12)
C8A C9A H9A 120.1
C4A C9A H9A 120.1
O2B C1B O1B 124.72(12)
O2B C1B C2B 123.37(11)
O1B C1B C2B 111.86(10)
O3B C2B C1B 110.88(9)
O3B C2B C3B 106.70(10)
C1B C2B C3B 107.70(10)
O3B C2B H2B 110.5
C1B C2B H2B 110.5
C3B C2B H2B 110.5
O3B C4B C9B 124.59(11)
O3B C4B C5B 113.99(12)
C9B C4B C5B 121.42(12)
C6B C5B C4B 117.25(14)
C6B C5B C10A 124.09(13)
C4B C5B C10A 118.65(12)
C7B C6B C5B 122.55(14)
C7B C6B H6B 118.7
C5B C6B H6B 118.7
C6B C7B C8B 119.28(14)
C6B C7B H7B 120.4
C8B C7B H7B 120.4
C7B C8B C9B 119.95(15)
C7B C8B H8B 120.0
C9B C8B H8B 120.0
C4B C9B C8B 119.54(13)
C4B C9B H9B 120.2
C8B C9B H9B 120.2

loop_
_geom_bond_atom_site_label_1
_geom_bond_atom_site_label_2
_geom_bond_distance
O1A C1A 1.3165(15)
O1A HO1A 0.67(3)
O1B C1B 1.3175(15)
O1B HO1B 0.86(2)
O2A C1A 1.2163(16)
O2B C1B 1.2242(16)
O3A C4A 1.3705(15)
O3A C2A 1.4194(12)
O3B C4B 1.3808(15)
O3B C2B 1.4205(14)
C1A C2A 1.5167(18)
C2A C3A 1.5273(18)
C2A H2A 1.0000
C3A H3AC 0.9800
C3A H3AA 0.9800
C3A H3AB 0.9800
C4A C5A 1.3924(16)
C4A C9A 1.3972(18)
C5A C6A 1.3865(19)
C5A Br1B 1.8916(13)
C6A C7A 1.392(2)
C6A H6A 0.9500
C7A C8A 1.383(2)
C7A H7A 0.9500
C8A C9A 1.3934(18)
C8A H8A 0.9500
C9A H9A 0.9500
C10A C5B 1.519(2)
C10A H10A 0.9800
C10A H10B 0.9800
C10A H10C 0.9800
C1B C2B 1.5189(17)
C2B C3B 1.5239(17)
C2B H2B 1.0000
C3B H3BA 0.9800
C3B H5BC 0.9800
C3B H4BB 0.9800
C4B C9B 1.391(2)
C4B C5B 1.4042(18)
C5B C6B 1.391(2)
C6B C7B 1.379(3)
C6B H6B 0.9500
C7B C8B 1.395(2)
C7B H7B 0.9500
C8B C9B 1.3952(19)
C8B H8B 0.9500
C9B H9B 0.9500

loop_
_geom_hbond_atom_site_label_D
_geom_hbond_atom_site_label_H
_geom_hbond_atom_site_label_A
_geom_hbond_distance_DH
_geom_hbond_distance_HA
_geom_hbond_distance_DA
_geom_hbond_angle_DHA
O1A HO1A O2B 0.67(3) 1.98(3) 2.6193(15) 163(4)
O1B HO1B O2A 0.86(2) 1.77(2) 2.6278(14) 174(2)

loop_
_geom_torsion_atom_site_label_1
_geom_torsion_atom_site_label_2
_geom_torsion_atom_site_label_3
_geom_torsion_atom_site_label_4
_geom_torsion
C4A O3A C2A C1A 66.35(18)
C4A O3A C2A C3A -176.37(12)
O2A C1A C2A O3A 22.5(2)
O1A C1A C2A O3A -160.56(12)
O2A C1A C2A C3A -93.71(14)
O1A C1A C2A C3A 83.19(14)
C2A O3A C4A C5A -178.85(13)
C2A O3A C4A C9A 0.8(2)
O3A C4A C5A C6A 179.43(13)
C9A C4A C5A C6A -0.2(2)
O3A C4A C5A Br1B -1.58(16)
C9A C4A C5A Br1B 178.75(10)
C4A C5A C6A C7A 0.0(2)
Br1B C5A C6A C7A -179.02(11)
C5A C6A C7A C8A 0.2(2)
C6A C7A C8A C9A -0.2(2)
C7A C8A C9A C4A -0.1(2)
O3A C4A C9A C8A -179.33(13)
C5A C4A C9A C8A 0.3(2)
C4B O3B C2B C1B -66.60(14)
C4B O3B C2B C3B 176.39(10)
O2B C1B C2B O3B -22.86(17)
O1B C1B C2B O3B 159.65(11)
O2B C1B C2B C3B 93.55(15)
O1B C1B C2B C3B -83.95(13)
C2B O3B C4B C9B -1.07(19)
C2B O3B C4B C5B 179.61(11)
O3B C4B C5B C6B 179.97(12)
C9B C4B C5B C6B 0.6(2)
O3B C4B C5B C10A 1.06(18)
C9B C4B C5B C10A -178.29(13)
C4B C5B C6B C7B 0.3(2)
C10A C5B C6B C7B 179.15(14)
C5B C6B C7B C8B -1.1(2)
C6B C7B C8B C9B 0.9(2)
O3B C4B C9B C8B 179.96(13)
C5B C4B C9B C8B -0.8(2)
C7B C8B C9B C4B 0.0(2)
